data_9005732
loop_
_publ_author_name
'Brigatti M F'
'Caprilli E'
'Funiciello R'
'Giordano G'
'Mottana A'
'Poppi L'

_publ_section_title
;
 Crystal chemisty of ferroan phlogopites from the Albano maar lake
 (Colli Albani volcano, central Italy)
 Sample: CA2
;
_journal_name_full 'European Journal of Mineralogy'
_journal_page_first 611
_journal_page_last 621
_journal_paper_doi 10.1127/0935-1221/2005/0017-0611
_journal_volume 17
_journal_year 2006
_chemical_compound_source 'Colli Albani volcano, central Italy'
_chemical_formula_sum
;Al1.616 Ba0.099 Ca0.002 Cr0.003 Fe0.219 K0.938 Mg2.409 Mn0.006 O12 Si2.708
 Ti0.012
;
_chemical_name_mineral Phlogopite
_space_group_IT_number 12
_symmetry_space_group_name_Hall '-C 2y'
_symmetry_space_group_name_H-M 'C 1 2/m 1'
_cell_angle_alpha 90
_cell_angle_beta 99.96
_cell_angle_gamma 90
_cell_formula_units_Z 2
_cell_length_a 5.318
_cell_length_b 9.203
_cell_length_c 10.259
_cell_volume 494.524
_database_code_amcsd 0007123
_exptl_crystal_density_diffrn 2.914
_cod_original_formula_sum 'Ca.002 Ba.099 K.938 Al1.616 Ti.012 Cr.003 Fe.219 Mg2.409 Mn.006 Si2.708 O12'
_cod_database_code 9005732

loop_
_space_group_symop_operation_xyz
x,y,z
1/2+x,1/2+y,z
x,-y,z
1/2+x,1/2-y,z
-x,y,-z
1/2-x,1/2+y,-z
-x,-y,-z
1/2-x,1/2-y,-z

loop_
_atom_site_aniso_label
_atom_site_aniso_U_11
_atom_site_aniso_U_22
_atom_site_aniso_U_33
_atom_site_aniso_U_12
_atom_site_aniso_U_13
_atom_site_aniso_U_23
CaA 0.03183 0.02703 0.02379 0.00000 0.00429 0.00000
BaA 0.03183 0.02703 0.02379 0.00000 0.00429 0.00000
KA 0.03183 0.02703 0.02379 0.00000 0.00429 0.00000
AlM1 0.00709 0.00343 0.01086 0.00000 0.00241 0.00000
TiM1 0.00709 0.00343 0.01086 0.00000 0.00241 0.00000
Cr3+M1 0.00709 0.00343 0.01086 0.00000 0.00241 0.00000
Fe2+M1 0.00709 0.00343 0.01086 0.00000 0.00241 0.00000
MgM1 0.00709 0.00343 0.01086 0.00000 0.00241 0.00000
MnM1 0.00709 0.00343 0.01086 0.00000 0.00241 0.00000
AlM2 0.00612 0.00343 0.01086 0.00000 0.00134 0.00000
TiM2 0.00612 0.00343 0.01086 0.00000 0.00134 0.00000
Cr3+M2 0.00612 0.00343 0.01086 0.00000 0.00134 0.00000
Fe2+M2 0.00612 0.00343 0.01086 0.00000 0.00134 0.00000
MgM2 0.00612 0.00343 0.01086 0.00000 0.00134 0.00000
MnM2 0.00612 0.00343 0.01086 0.00000 0.00134 0.00000
SiT 0.00764 0.00429 0.00983 0.00000 0.00161 0.00000
AlT 0.00764 0.00429 0.00983 0.00000 0.00161 0.00000
O1 0.02154 0.00858 0.01345 0.00000 -0.00080 0.00000
O2 0.01557 0.01716 0.01345 -0.00488 0.00456 -0.00330
O3 0.00903 0.00515 0.00983 0.00049 0.00188 -0.00047
O4 0.00848 0.00601 0.00983 0.00000 0.00188 0.00000

loop_
_atom_site_label
_atom_site_fract_x
_atom_site_fract_y
_atom_site_fract_z
_atom_site_occupancy
_atom_site_U_iso_or_equiv
_atom_site_type_symbol
_atom_site_attached_hydrogens
CaA 0.00000 0.50000 0.00000 0.00200 0.02748 Ca 0
BaA 0.00000 0.50000 0.00000 0.09900 0.02748 Ba 0
KA 0.00000 0.50000 0.00000 0.93800 0.02748 K 0
AlM1 0.00000 0.00000 0.50000 0.10800 0.00709 Al 0
TiM1 0.00000 0.00000 0.50000 0.00400 0.00709 Ti 0
Cr3+M1 0.00000 0.00000 0.50000 0.00100 0.00709 Cr 0
Fe2+M1 0.00000 0.00000 0.50000 0.07300 0.00709 Fe 0
MgM1 0.00000 0.00000 0.50000 0.80300 0.00709 Mg 0
MnM1 0.00000 0.00000 0.50000 0.00200 0.00709 Mn 0
AlM2 0.00000 0.33200 0.50000 0.10800 0.00684 Al 0
TiM2 0.00000 0.33200 0.50000 0.00400 0.00684 Ti 0
Cr3+M2 0.00000 0.33200 0.50000 0.00100 0.00684 Cr 0
Fe2+M2 0.00000 0.33200 0.50000 0.07300 0.00684 Fe 0
MgM2 0.00000 0.33200 0.50000 0.80300 0.00684 Mg 0
MnM2 0.00000 0.33200 0.50000 0.00200 0.00684 Mn 0
SiT 0.07610 0.16670 0.22800 0.67700 0.00722 Si 0
AlT 0.07610 0.16670 0.22800 0.32300 0.00722 Al 0
O1 0.00750 0.00000 0.17050 1.00000 0.01507 O 0
O2 0.33160 0.22510 0.17060 1.00000 0.01520 O 0
O3 0.13070 0.16680 0.39160 1.00000 0.00798 O 0
O4 0.13300 0.50000 0.39940 1.00000 0.00798 O 0

loop_
_cod_changelog_entry_id
_cod_changelog_entry_author
_cod_changelog_entry_date
_cod_changelog_entry_text
1
;cod-tools version 3.8.0
Id: cif_guess_AMCSD_atom_types 9581 2023-05-17 12:35:41Z saulius
;
2023-05-23T09:13:37+03:00
;Derived atom types and hydrogen counts
from atom names that follow the AMCSD naming convention
(Wat == water, O-H == hydroxyl).
;

loop_
_cod_related_entry_id
_cod_related_entry_database
_cod_related_entry_code
1 AMCSD 0007123
